data_4327740
loop_
_publ_author_name
'Taruna Singh'
'Ram Kishan'
'Munirathinam Nethaji'
'Natesan Thirupathi'

_publ_section_title
;
 Synthesis, Reactivity Studies, Structural Aspects, and Solution Behavior
 of Half Sandwich Ruthenium(II) N,N',N"-Triarylguanidinate Complexes
;
_journal_name_full 'Inorganic Chemistry'
_journal_page_first 157
_journal_page_last 169
_journal_paper_doi 10.1021/ic201343w
_journal_volume 51
_journal_year 2012
_chemical_formula_moiety 'C35 H42 Cl N3 Ru'
_chemical_formula_sum 'C35 H42 Cl N3 Ru'
_chemical_formula_weight 641.24
_chemical_name_systematic ?
_space_group_IT_number 15
_symmetry_cell_setting monoclinic
_symmetry_space_group_name_Hall '-C 2yc'
_symmetry_space_group_name_H-M 'C 1 2/c 1'
_atom_sites_solution_hydrogens geom
_atom_sites_solution_primary direct
_atom_sites_solution_secondary difmap
_audit_creation_method SHELXL-97
_cell_angle_alpha 90.00
_cell_angle_beta 90.809(7)
_cell_angle_gamma 90.00
_cell_formula_units_Z 8
_cell_length_a 14.4275(13)
_cell_length_b 14.3557(13)
_cell_length_c 30.288(3)
_cell_measurement_reflns_used 91
_cell_measurement_temperature 100(2)
_cell_measurement_theta_max 28.45
_cell_measurement_theta_min 1.34
_cell_volume 6272.5(10)
_computing_cell_refinement 'BRUKER SMART APEX CCD'
_computing_data_collection 'BRUKER SMART APEX CCD'
_computing_data_reduction 'BRUKER SAINT'
_computing_molecular_graphics ORTEP-III
_computing_publication_material 'WINGX V1.80.01'
_computing_structure_refinement 'SHELXL-97 (Sheldrick, 2008)'
_computing_structure_solution SIR-92
_diffrn_ambient_temperature 100(2)
_diffrn_detector_area_resol_mean 0.3
_diffrn_measured_fraction_theta_full 0.986
_diffrn_measured_fraction_theta_max 0.986
_diffrn_measurement_device_type 'BRUKER SMART APEX CCD'
_diffrn_measurement_method OMEGA
_diffrn_radiation_monochromator graphite
_diffrn_radiation_source 'fine-focus sealed tube'
_diffrn_radiation_type MoK\a
_diffrn_radiation_wavelength 0.71073
_diffrn_reflns_av_R_equivalents 0.0675
_diffrn_reflns_av_sigmaI/netI 0.0573
_diffrn_reflns_limit_h_max 16
_diffrn_reflns_limit_h_min -19
_diffrn_reflns_limit_k_max 18
_diffrn_reflns_limit_k_min -19
_diffrn_reflns_limit_l_max 40
_diffrn_reflns_limit_l_min -39
_diffrn_reflns_number 49297
_diffrn_reflns_theta_full 28.45
_diffrn_reflns_theta_max 28.45
_diffrn_reflns_theta_min 1.34
_exptl_absorpt_coefficient_mu 0.613
_exptl_absorpt_correction_T_max 0.8770
_exptl_absorpt_correction_T_min 0.8471
_exptl_absorpt_correction_type empirical
_exptl_absorpt_process_details SADABS
_exptl_crystal_colour Orange
_exptl_crystal_density_diffrn 1.358
_exptl_crystal_description Rectangular
_exptl_crystal_F_000 2672
_exptl_crystal_size_max 0.28
_exptl_crystal_size_mid 0.25
_exptl_crystal_size_min 0.22
_refine_diff_density_max 1.568
_refine_diff_density_min -0.902
_refine_diff_density_rms 0.246
_refine_ls_extinction_expression Fc^*^=kFc[1+0.001xFc^2^\l^3^/sin(2\q)]^-1/4^
_refine_ls_goodness_of_fit_ref 1.124
_refine_ls_hydrogen_treatment constr
_refine_ls_matrix_type full
_refine_ls_number_parameters 371
_refine_ls_number_reflns 7812
_refine_ls_number_restraints 0
_refine_ls_restrained_S_all 1.124
_refine_ls_R_factor_all 0.0793
_refine_ls_R_factor_gt 0.0532
_refine_ls_shift/su_max 0.014
_refine_ls_shift/su_mean 0.000
_refine_ls_structure_factor_coef Fsqd
_refine_ls_weighting_details 'calc w=1/[\s^2^(Fo^2^)+(0.0744P)^2^+0.8176P] where P=(Fo^2^+2Fc^2^)/3'
_refine_ls_weighting_scheme calc
_refine_ls_wR_factor_gt 0.1345
_refine_ls_wR_factor_ref 0.1599
_reflns_number_gt 5892
_reflns_number_total 7812
_reflns_threshold_expression >2sigma(I)
_cod_data_source_file ic201343w_si_002_4.cif
_cod_data_source_block pnt-4
_cod_original_cell_volume 6272.6(10)
_cod_database_code 4327740

loop_
_symmetry_equiv_pos_as_xyz
'x, y, z'
'-x, y, -z+1/2'
'x+1/2, y+1/2, z'
'-x+1/2, y+1/2, -z+1/2'
'-x, -y, -z'
'x, -y, z-1/2'
'-x+1/2, -y+1/2, -z'
'x+1/2, -y+1/2, z-1/2'

loop_
_atom_site_label
_atom_site_type_symbol
_atom_site_fract_x
_atom_site_fract_y
_atom_site_fract_z
_atom_site_U_iso_or_equiv
_atom_site_adp_type
_atom_site_occupancy
_atom_site_symmetry_multiplicity
_atom_site_calc_flag
_atom_site_refinement_flags
Ru1 Ru 0.11950(2) 0.302955(19) 0.405147(9) 0.02326(13) Uani 1 1 d .
Cl1 Cl 0.22155(6) 0.17687(6) 0.42398(3) 0.0273(2) Uani 1 1 d .
N1 N 0.0211(2) 0.19841(19) 0.39115(10) 0.0236(6) Uani 1 1 d .
C29 C 0.2145(3) 0.4036(3) 0.43847(14) 0.0325(9) Uani 1 1 d .
N3 N 0.1154(2) 0.2443(2) 0.33986(10) 0.0242(7) Uani 1 1 d .
C1 C 0.0525(2) 0.1816(2) 0.35119(12) 0.0225(7) Uani 1 1 d .
N2 N 0.0224(2) 0.1115(2) 0.32348(10) 0.0255(7) Uani 1 1 d .
H2 H 0.0133 0.1242 0.2953 0.031 Uiso 1 1 calc R
C11 C 0.0588(3) -0.0189(3) 0.37312(13) 0.0301(8) Uani 1 1 d .
H11 H 0.1049 0.0178 0.3875 0.036 Uiso 1 1 calc R
C10 C 0.0054(3) 0.0186(2) 0.33887(12) 0.0263(8) Uani 1 1 d .
C18 C 0.1833(3) 0.2256(3) 0.30740(12) 0.0261(8) Uani 1 1 d .
C15 C -0.0628(3) -0.0349(3) 0.31750(12) 0.0298(8) Uani 1 1 d .
C2 C -0.0656(3) 0.1742(3) 0.40844(14) 0.0329(9) Uani 1 1 d .
C32 C -0.0822(3) 0.4177(3) 0.40483(15) 0.0432(11) Uani 1 1 d .
H32 H -0.1101 0.3595 0.4169 0.052 Uiso 1 1 calc R
C21 C 0.3195(3) 0.1918(3) 0.24388(14) 0.0384(10) Uani 1 1 d .
C16 C -0.1208(3) 0.0038(3) 0.28012(14) 0.0437(11) Uani 1 1 d .
H16A H -0.0885 -0.0054 0.2522 0.066 Uiso 1 1 calc R
H16B H -0.1310 0.0705 0.2849 0.066 Uiso 1 1 calc R
H16C H -0.1806 -0.0284 0.2789 0.066 Uiso 1 1 calc R
C30 C 0.1448(3) 0.3720(3) 0.46818(12) 0.0293(8) Uani 1 1 d .
H30 H 0.1629 0.3459 0.4958 0.035 Uiso 1 1 calc R
C23 C 0.1947(3) 0.2883(3) 0.27254(13) 0.0308(9) Uani 1 1 d .
C14 C -0.0752(3) -0.1267(3) 0.33176(13) 0.0353(9) Uani 1 1 d .
H14 H -0.1210 -0.1640 0.3175 0.042 Uiso 1 1 calc R
C22 C 0.2638(3) 0.2699(3) 0.24140(13) 0.0361(9) Uani 1 1 d .
H22 H 0.2724 0.3127 0.2179 0.043 Uiso 1 1 calc R
C35 C 0.3145(3) 0.3940(3) 0.45067(16) 0.0433(11) Uani 1 1 d .
H35A H 0.3293 0.4356 0.4754 0.065 Uiso 1 1 calc R
H35B H 0.3525 0.4107 0.4253 0.065 Uiso 1 1 calc R
H35C H 0.3274 0.3295 0.4593 0.065 Uiso 1 1 calc R
C13 C -0.0229(3) -0.1652(3) 0.36607(14) 0.0349(9) Uani 1 1 d .
C19 C 0.2399(3) 0.1472(3) 0.31033(13) 0.0315(9) Uani 1 1 d .
H19 H 0.2327 0.1046 0.3340 0.038 Uiso 1 1 calc R
C20 C 0.3073(3) 0.1310(3) 0.27862(13) 0.0379(10) Uani 1 1 d .
H20 H 0.3455 0.0773 0.2810 0.045 Uiso 1 1 calc R
C5 C -0.2447(4) 0.1536(3) 0.44223(17) 0.0473(12) Uani 1 1 d .
C31 C 0.0508(3) 0.3788(2) 0.45721(13) 0.0295(8) Uani 1 1 d .
H31 H 0.0060 0.3588 0.4778 0.035 Uiso 1 1 calc R
C24 C 0.1367(3) 0.3737(3) 0.26905(15) 0.0472(12) Uani 1 1 d .
H24A H 0.0725 0.3585 0.2763 0.071 Uiso 1 1 calc R
H24B H 0.1391 0.3981 0.2389 0.071 Uiso 1 1 calc R
H24C H 0.1604 0.4209 0.2897 0.071 Uiso 1 1 calc R
C28 C 0.1854(3) 0.4395(3) 0.39739(13) 0.0348(9) Uani 1 1 d .
H28 H 0.2303 0.4605 0.3770 0.042 Uiso 1 1 calc R
C3 C -0.1482(3) 0.1841(3) 0.3803(2) 0.0514(14) Uani 1 1 d .
H4 H -0.1420 0.1973 0.3498 0.062 Uiso 1 1 calc R
C7 C -0.0776(3) 0.1502(3) 0.45203(15) 0.0407(10) Uani 1 1 d .
C26 C 0.0207(3) 0.4154(3) 0.41544(13) 0.0319(9) Uani 1 1 d .
C12 C 0.0440(3) -0.1101(3) 0.38609(14) 0.0352(9) Uani 1 1 d .
H12 H 0.0809 -0.1355 0.4094 0.042 Uiso 1 1 calc R
C6 C -0.1694(3) 0.1391(3) 0.46922(16) 0.0414(11) Uani 1 1 d .
H6 H -0.1776 0.1218 0.4992 0.050 Uiso 1 1 calc R
C17 C -0.0401(4) -0.2645(3) 0.38132(17) 0.0483(12) Uani 1 1 d .
H17A H -0.0300 -0.3075 0.3567 0.072 Uiso 1 1 calc R
H17B H -0.1041 -0.2704 0.3914 0.072 Uiso 1 1 calc R
H17C H 0.0028 -0.2797 0.4057 0.072 Uiso 1 1 calc R
C27 C 0.0901(3) 0.4448(3) 0.38601(13) 0.0352(9) Uani 1 1 d .
H27 H 0.0722 0.4687 0.3579 0.042 Uiso 1 1 calc R
C8 C 0.0015(3) 0.1323(3) 0.47928(17) 0.0511(12) Uani 1 1 d .
H8A H 0.0432 0.0896 0.4641 0.077 Uiso 1 1 calc R
H8B H -0.0182 0.1042 0.5071 0.077 Uiso 1 1 calc R
H8C H 0.0339 0.1910 0.4855 0.077 Uiso 1 1 calc R
C4 C -0.2353(4) 0.1743(3) 0.39828(18) 0.0510(13) Uani 1 1 d .
H5 H -0.2889 0.1820 0.3801 0.061 Uiso 1 1 calc R
C25 C 0.3933(4) 0.1738(4) 0.20974(16) 0.0590(14) Uani 1 1 d .
H25A H 0.3745 0.2024 0.1816 0.088 Uiso 1 1 calc R
H25B H 0.4007 0.1065 0.2057 0.088 Uiso 1 1 calc R
H25C H 0.4522 0.2008 0.2199 0.088 Uiso 1 1 calc R
C33 C -0.1243(4) 0.5001(3) 0.4294(2) 0.0682(17) Uani 1 1 d .
H33A H -0.1094 0.4949 0.4610 0.102 Uiso 1 1 calc R
H33B H -0.1918 0.4998 0.4251 0.102 Uiso 1 1 calc R
H33C H -0.0989 0.5584 0.4179 0.102 Uiso 1 1 calc R
C9 C -0.3430(4) 0.1485(4) 0.4621(2) 0.0638(15) Uani 1 1 d .
H9A H -0.3382 0.1306 0.4933 0.096 Uiso 1 1 calc R
H9B H -0.3800 0.1021 0.4460 0.096 Uiso 1 1 calc R
H9C H -0.3730 0.2096 0.4597 0.096 Uiso 1 1 calc R
C34 C -0.1043(4) 0.4207(4) 0.35554(18) 0.0653(16) Uani 1 1 d .
H34A H -0.0878 0.4819 0.3437 0.098 Uiso 1 1 calc R
H34B H -0.1707 0.4095 0.3507 0.098 Uiso 1 1 calc R
H34C H -0.0686 0.3724 0.3405 0.098 Uiso 1 1 calc R

loop_
_atom_site_aniso_label
_atom_site_aniso_U_11
_atom_site_aniso_U_22
_atom_site_aniso_U_33
_atom_site_aniso_U_23
_atom_site_aniso_U_13
_atom_site_aniso_U_12
Ru1 0.02774(19) 0.01949(17) 0.02246(19) -0.00375(11) -0.00223(12) 0.00142(11)
Cl1 0.0265(5) 0.0239(4) 0.0315(5) -0.0037(4) -0.0035(4) 0.0039(3)
N1 0.0236(16) 0.0250(15) 0.0222(16) -0.0004(12) -0.0024(12) -0.0016(12)
C29 0.036(2) 0.0210(18) 0.041(2) -0.0153(17) -0.0031(18) -0.0016(16)
N3 0.0251(16) 0.0237(15) 0.0239(16) -0.0025(13) -0.0029(13) -0.0027(12)
C1 0.0247(18) 0.0215(17) 0.0210(18) 0.0007(14) -0.0044(14) 0.0015(14)
N2 0.0321(17) 0.0243(15) 0.0200(15) -0.0027(12) -0.0038(13) -0.0061(13)
C11 0.030(2) 0.0278(19) 0.032(2) -0.0044(16) 0.0010(16) -0.0026(16)
C10 0.031(2) 0.0224(17) 0.0261(19) -0.0058(15) 0.0052(15) -0.0039(15)
C18 0.028(2) 0.0268(18) 0.0239(19) -0.0047(15) -0.0011(15) -0.0088(15)
C15 0.033(2) 0.0305(19) 0.026(2) -0.0054(16) 0.0041(16) -0.0080(16)
C2 0.048(3) 0.0168(17) 0.034(2) -0.0053(16) 0.0110(19) -0.0021(16)
C32 0.041(2) 0.032(2) 0.057(3) -0.006(2) -0.016(2) 0.0166(19)
C21 0.033(2) 0.056(3) 0.026(2) -0.0066(19) -0.0010(17) -0.008(2)
C16 0.045(3) 0.049(3) 0.037(2) 0.000(2) -0.010(2) -0.019(2)
C30 0.041(2) 0.0242(18) 0.0231(19) -0.0075(15) -0.0035(16) 0.0045(16)
C23 0.031(2) 0.035(2) 0.025(2) 0.0009(16) -0.0058(16) -0.0086(17)
C14 0.038(2) 0.034(2) 0.034(2) -0.0084(18) 0.0056(18) -0.0130(18)
C22 0.036(2) 0.049(2) 0.024(2) 0.0050(19) -0.0029(17) -0.012(2)
C35 0.040(3) 0.036(2) 0.053(3) -0.018(2) -0.005(2) -0.0057(19)
C13 0.039(2) 0.0270(19) 0.039(2) -0.0034(18) 0.0130(19) -0.0062(17)
C19 0.038(2) 0.030(2) 0.027(2) -0.0057(16) 0.0020(17) -0.0023(17)
C20 0.040(2) 0.044(2) 0.030(2) -0.0105(19) 0.0005(18) 0.0013(19)
C5 0.058(3) 0.033(2) 0.051(3) -0.008(2) 0.001(2) -0.007(2)
C31 0.036(2) 0.0229(18) 0.029(2) -0.0066(15) 0.0018(17) 0.0034(16)
C24 0.050(3) 0.050(3) 0.041(3) 0.016(2) -0.001(2) -0.001(2)
C28 0.050(3) 0.0199(18) 0.034(2) -0.0067(16) 0.0059(19) -0.0058(17)
C3 0.033(2) 0.036(2) 0.086(4) -0.023(2) 0.017(3) -0.0076(19)
C7 0.049(3) 0.032(2) 0.042(3) -0.0037(19) 0.004(2) -0.0002(19)
C26 0.040(2) 0.0193(17) 0.036(2) -0.0070(16) -0.0042(18) 0.0069(16)
C12 0.035(2) 0.034(2) 0.036(2) 0.0007(18) 0.0018(18) 0.0032(17)
C6 0.039(2) 0.034(2) 0.051(3) -0.016(2) 0.011(2) 0.0005(18)
C17 0.057(3) 0.032(2) 0.056(3) 0.001(2) 0.014(2) -0.010(2)
C27 0.055(3) 0.0226(18) 0.028(2) -0.0024(16) -0.0054(19) 0.0043(18)
C8 0.047(3) 0.043(3) 0.063(3) -0.003(2) 0.013(2) 0.000(2)
C4 0.041(3) 0.050(3) 0.062(3) -0.015(2) -0.006(2) 0.001(2)
C25 0.048(3) 0.092(4) 0.037(3) -0.004(3) 0.011(2) 0.001(3)
C33 0.058(3) 0.038(3) 0.108(5) -0.017(3) -0.009(3) 0.023(2)
C9 0.050(3) 0.058(3) 0.084(4) -0.010(3) 0.011(3) -0.003(3)
C34 0.065(4) 0.066(4) 0.064(4) 0.009(3) -0.032(3) 0.009(3)

loop_
_atom_type_symbol
_atom_type_description
_atom_type_scat_dispersion_real
_atom_type_scat_dispersion_imag
_atom_type_scat_source
C C 0.0033 0.0016 'International Tables Vol C Tables 4.2.6.8 and 6.1.1.4'
H H 0.0000 0.0000 'International Tables Vol C Tables 4.2.6.8 and 6.1.1.4'
N N 0.0061 0.0033 'International Tables Vol C Tables 4.2.6.8 and 6.1.1.4'
Cl Cl 0.1484 0.1585 'International Tables Vol C Tables 4.2.6.8 and 6.1.1.4'
Ru Ru -1.2594 0.8363 'International Tables Vol C Tables 4.2.6.8 and 6.1.1.4'

loop_
_geom_angle_atom_site_label_1
_geom_angle_atom_site_label_2
_geom_angle_atom_site_label_3
_geom_angle
N1 Ru1 N3 61.69(11)
N1 Ru1 C27 119.28(14)
N3 Ru1 C27 96.89(13)
N1 Ru1 C31 101.00(13)
N3 Ru1 C31 149.25(13)
C27 Ru1 C31 68.35(15)
N1 Ru1 C30 127.26(14)
N3 Ru1 C30 170.79(13)
C27 Ru1 C30 80.56(15)
C31 Ru1 C30 37.46(15)
N1 Ru1 C26 96.68(14)
N3 Ru1 C26 114.37(13)
C27 Ru1 C26 38.05(16)
C31 Ru1 C26 38.47(14)
C30 Ru1 C26 68.86(15)
N1 Ru1 C28 155.24(14)
N3 Ru1 C28 104.95(13)
C27 Ru1 C28 37.97(16)
C31 Ru1 C28 80.34(15)
C30 Ru1 C28 67.63(15)
C26 Ru1 C28 68.81(16)
N1 Ru1 C29 164.63(14)
N3 Ru1 C29 132.91(14)
C27 Ru1 C29 68.06(15)
C31 Ru1 C29 68.18(15)
C30 Ru1 C29 37.96(15)
C26 Ru1 C29 81.59(15)
C28 Ru1 C29 37.09(15)
N1 Ru1 Cl1 85.40(9)
N3 Ru1 Cl1 86.08(8)
C27 Ru1 Cl1 153.44(12)
C31 Ru1 Cl1 119.45(10)
C30 Ru1 Cl1 92.30(10)
C26 Ru1 Cl1 157.86(11)
C28 Ru1 Cl1 115.76(12)
C29 Ru1 Cl1 90.59(11)
N1 Ru1 C1 30.84(11)
N3 Ru1 C1 31.09(11)
C27 Ru1 C1 113.46(13)
C31 Ru1 C1 129.18(13)
C30 Ru1 C1 157.48(13)
C26 Ru1 C1 110.63(13)
C28 Ru1 C1 134.27(13)
C29 Ru1 C1 162.48(13)
Cl1 Ru1 C1 82.18(8)
C1 N1 C2 127.9(3)
C1 N1 Ru1 94.3(2)
C2 N1 Ru1 134.6(2)
C28 C29 C30 118.0(4)
C28 C29 C35 121.9(4)
C30 C29 C35 120.0(4)
C28 C29 Ru1 70.3(2)
C30 C29 Ru1 69.3(2)
C35 C29 Ru1 129.8(3)
C1 N3 C18 122.1(3)
C1 N3 Ru1 92.1(2)
C18 N3 Ru1 134.4(2)
N1 C1 N3 111.0(3)
N1 C1 N2 125.7(3)
N3 C1 N2 123.3(3)
N1 C1 Ru1 54.83(18)
N3 C1 Ru1 56.76(18)
N2 C1 Ru1 175.1(3)
C1 N2 C10 122.4(3)
C1 N2 H2 118.8
C10 N2 H2 118.8
C12 C11 C10 119.4(4)
C12 C11 H11 120.3
C10 C11 H11 120.3
C11 C10 C15 120.7(3)
C11 C10 N2 120.4(3)
C15 C10 N2 118.9(3)
C19 C18 C23 119.5(4)
C19 C18 N3 121.1(3)
C23 C18 N3 119.4(4)
C14 C15 C10 117.8(4)
C14 C15 C16 120.6(4)
C10 C15 C16 121.6(3)
C7 C2 N1 122.9(4)
C7 C2 C3 118.1(4)
N1 C2 C3 118.7(4)
C26 C32 C34 113.6(4)
C26 C32 C33 108.1(4)
C34 C32 C33 112.1(4)
C26 C32 H32 107.6
C34 C32 H32 107.6
C33 C32 H32 107.6
C20 C21 C22 118.4(4)
C20 C21 C25 120.6(4)
C22 C21 C25 121.0(4)
C15 C16 H16A 109.5
C15 C16 H16B 109.5
H16A C16 H16B 109.5
C15 C16 H16C 109.5
H16A C16 H16C 109.5
H16B C16 H16C 109.5
C31 C30 C29 121.1(4)
C31 C30 Ru1 70.9(2)
C29 C30 Ru1 72.8(2)
C31 C30 H30 119.5
C29 C30 H30 119.5
Ru1 C30 H30 129.4
C18 C23 C22 118.5(4)
C18 C23 C24 120.8(4)
C22 C23 C24 120.7(4)
C13 C14 C15 122.3(4)
C13 C14 H14 118.8
C15 C14 H14 118.8
C21 C22 C23 122.2(4)
C21 C22 H22 118.9
C23 C22 H22 118.9
C29 C35 H35A 109.5
C29 C35 H35B 109.5
H35A C35 H35B 109.5
C29 C35 H35C 109.5
H35A C35 H35C 109.5
H35B C35 H35C 109.5
C12 C13 C14 118.0(4)
C12 C13 C17 121.3(4)
C14 C13 C17 120.7(4)
C18 C19 C20 120.3(4)
C18 C19 H19 119.8
C20 C19 H19 119.8
C21 C20 C19 121.1(4)
C21 C20 H20 119.5
C19 C20 H20 119.5
C6 C5 C4 121.6(5)
C6 C5 C9 119.0(5)
C4 C5 C9 119.4(5)
C30 C31 C26 121.2(4)
C30 C31 Ru1 71.7(2)
C26 C31 Ru1 71.2(2)
C30 C31 H31 119.4
C26 C31 H31 119.4
Ru1 C31 H31 130.5
C23 C24 H24A 109.5
C23 C24 H24B 109.5
H24A C24 H24B 109.5
C23 C24 H24C 109.5
H24A C24 H24C 109.5
H24B C24 H24C 109.5
C29 C28 C27 120.8(4)
C29 C28 Ru1 72.6(2)
C27 C28 Ru1 69.7(2)
C29 C28 H28 119.6
C27 C28 H28 119.6
Ru1 C28 H28 130.8
C4 C3 C2 119.9(5)
C4 C3 H4 120.1
C2 C3 H4 120.1
C2 C7 C8 119.4(4)
C2 C7 C6 120.2(4)
C8 C7 C6 120.3(4)
C27 C26 C31 117.3(4)
C27 C26 C32 124.0(4)
C31 C26 C32 118.7(4)
C27 C26 Ru1 70.2(2)
C31 C26 Ru1 70.4(2)
C32 C26 Ru1 128.8(3)
C13 C12 C11 121.7(4)
C13 C12 H12 119.1
C11 C12 H12 119.1
C5 C6 C7 119.7(5)
C5 C6 H6 120.2
C7 C6 H6 120.2
C13 C17 H17A 109.5
C13 C17 H17B 109.5
H17A C17 H17B 109.5
C13 C17 H17C 109.5
H17A C17 H17C 109.5
H17B C17 H17C 109.5
C26 C27 C28 121.6(4)
C26 C27 Ru1 71.8(2)
C28 C27 Ru1 72.4(2)
C26 C27 H27 119.2
C28 C27 H27 119.2
Ru1 C27 H27 129.2
C7 C8 H8A 109.5
C7 C8 H8B 109.5
H8A C8 H8B 109.5
C7 C8 H8C 109.5
H8A C8 H8C 109.5
H8B C8 H8C 109.5
C5 C4 C3 120.4(5)
C5 C4 H5 119.8
C3 C4 H5 119.8
C21 C25 H25A 109.5
C21 C25 H25B 109.5
H25A C25 H25B 109.5
C21 C25 H25C 109.5
H25A C25 H25C 109.5
H25B C25 H25C 109.5
C32 C33 H33A 109.5
C32 C33 H33B 109.5
H33A C33 H33B 109.5
C32 C33 H33C 109.5
H33A C33 H33C 109.5
H33B C33 H33C 109.5
C5 C9 H9A 109.5
C5 C9 H9B 109.5
H9A C9 H9B 109.5
C5 C9 H9C 109.5
H9A C9 H9C 109.5
H9B C9 H9C 109.5
C32 C34 H34A 109.5
C32 C34 H34B 109.5
H34A C34 H34B 109.5
C32 C34 H34C 109.5
H34A C34 H34C 109.5
H34B C34 H34C 109.5

loop_
_geom_bond_atom_site_label_1
_geom_bond_atom_site_label_2
_geom_bond_distance
Ru1 N1 2.105(3)
Ru1 N3 2.149(3)
Ru1 C27 2.158(4)
Ru1 C31 2.167(4)
Ru1 C30 2.177(4)
Ru1 C26 2.178(4)
Ru1 C28 2.193(4)
Ru1 C29 2.223(4)
Ru1 Cl1 2.3969(9)
Ru1 C1 2.568(3)
N1 C1 1.320(5)
N1 C2 1.406(5)
C29 C28 1.405(6)
C29 C30 1.432(6)
C29 C35 1.491(6)
N3 C1 1.327(4)
N3 C18 1.422(5)
C1 N2 1.376(4)
N2 C10 1.436(4)
N2 H2 0.8800
C11 C12 1.385(5)
C11 C10 1.392(5)
C11 H11 0.9500
C10 C15 1.399(5)
C18 C19 1.393(6)
C18 C23 1.399(5)
C15 C14 1.398(5)
C15 C16 1.505(6)
C2 C7 1.378(6)
C2 C3 1.461(7)
C32 C26 1.515(6)
C32 C34 1.523(7)
C32 C33 1.528(6)
C32 H32 1.0000
C21 C20 1.380(6)
C21 C22 1.380(6)
C21 C25 1.517(6)
C16 H16A 0.9800
C16 H16B 0.9800
C16 H16C 0.9800
C30 C31 1.395(6)
C30 H30 0.9500
C23 C22 1.407(6)
C23 C24 1.488(6)
C14 C13 1.390(6)
C14 H14 0.9500
C22 H22 0.9500
C35 H35A 0.9800
C35 H35B 0.9800
C35 H35C 0.9800
C13 C12 1.381(6)
C13 C17 1.520(6)
C19 C20 1.396(5)
C19 H19 0.9500
C20 H20 0.9500
C5 C6 1.366(7)
C5 C4 1.373(7)
C5 C9 1.550(7)
C31 C26 1.432(5)
C31 H31 0.9500
C24 H24A 0.9800
C24 H24B 0.9800
C24 H24C 0.9800
C28 C27 1.416(6)
C28 H28 0.9500
C3 C4 1.384(7)
C3 H4 0.9500
C7 C8 1.422(7)
C7 C6 1.438(6)
C26 C27 1.414(6)
C12 H12 0.9500
C6 H6 0.9500
C17 H17A 0.9800
C17 H17B 0.9800
C17 H17C 0.9800
C27 H27 0.9500
C8 H8A 0.9800
C8 H8B 0.9800
C8 H8C 0.9800
C4 H5 0.9500
C25 H25A 0.9800
C25 H25B 0.9800
C25 H25C 0.9800
C33 H33A 0.9800
C33 H33B 0.9800
C33 H33C 0.9800
C9 H9A 0.9800
C9 H9B 0.9800
C9 H9C 0.9800
C34 H34A 0.9800
C34 H34B 0.9800
C34 H34C 0.9800

loop_
_geom_torsion_atom_site_label_1
_geom_torsion_atom_site_label_2
_geom_torsion_atom_site_label_3
_geom_torsion_atom_site_label_4
_geom_torsion
N3 Ru1 N1 C1 5.6(2)
C27 Ru1 N1 C1 87.2(2)
C31 Ru1 N1 C1 158.4(2)
C30 Ru1 N1 C1 -171.8(2)
C26 Ru1 N1 C1 119.7(2)
C28 Ru1 N1 C1 67.7(4)
C29 Ru1 N1 C1 -157.7(4)
Cl1 Ru1 N1 C1 -82.4(2)
N3 Ru1 N1 C2 -154.5(4)
C27 Ru1 N1 C2 -72.9(4)
C31 Ru1 N1 C2 -1.7(4)
C30 Ru1 N1 C2 28.1(4)
C26 Ru1 N1 C2 -40.4(4)
C28 Ru1 N1 C2 -92.4(5)
C29 Ru1 N1 C2 42.2(7)
Cl1 Ru1 N1 C2 117.5(4)
C1 Ru1 N1 C2 -160.1(5)
N1 Ru1 C29 C28 -150.4(4)
N3 Ru1 C29 C28 49.8(3)
C27 Ru1 C29 C28 -28.8(2)
C31 Ru1 C29 C28 -103.3(3)
C30 Ru1 C29 C28 -132.0(3)
C26 Ru1 C29 C28 -65.8(2)
Cl1 Ru1 C29 C28 135.0(2)
C1 Ru1 C29 C28 69.8(5)
N1 Ru1 C29 C30 -18.4(6)
N3 Ru1 C29 C30 -178.18(19)
C27 Ru1 C29 C30 103.2(2)
C31 Ru1 C29 C30 28.7(2)
C26 Ru1 C29 C30 66.2(2)
C28 Ru1 C29 C30 132.0(3)
Cl1 Ru1 C29 C30 -93.0(2)
C1 Ru1 C29 C30 -158.2(4)
N1 Ru1 C29 C35 94.0(6)
N3 Ru1 C29 C35 -65.8(5)
C27 Ru1 C29 C35 -144.4(4)
C31 Ru1 C29 C35 141.1(4)
C30 Ru1 C29 C35 112.4(5)
C26 Ru1 C29 C35 178.6(4)
C28 Ru1 C29 C35 -115.6(5)
Cl1 Ru1 C29 C35 19.4(4)
C1 Ru1 C29 C35 -45.8(7)
N1 Ru1 N3 C1 -5.6(2)
C27 Ru1 N3 C1 -125.2(2)
C31 Ru1 N3 C1 -66.8(3)
C30 Ru1 N3 C1 161.5(7)
C26 Ru1 N3 C1 -89.9(2)
C28 Ru1 N3 C1 -163.0(2)
C29 Ru1 N3 C1 168.5(2)
Cl1 Ru1 N3 C1 81.3(2)
N1 Ru1 N3 C18 -146.9(4)
C27 Ru1 N3 C18 93.5(3)
C31 Ru1 N3 C18 151.9(3)
C30 Ru1 N3 C18 20.1(10)
C26 Ru1 N3 C18 128.8(3)
C28 Ru1 N3 C18 55.6(4)
C29 Ru1 N3 C18 27.1(4)
Cl1 Ru1 N3 C18 -60.0(3)
C1 Ru1 N3 C18 -141.4(4)
C2 N1 C1 N3 153.5(3)
Ru1 N1 C1 N3 -8.6(3)
C2 N1 C1 N2 -23.9(6)
Ru1 N1 C1 N2 174.0(3)
C2 N1 C1 Ru1 162.1(4)
C18 N3 C1 N1 156.6(3)
Ru1 N3 C1 N1 8.4(3)
C18 N3 C1 N2 -25.9(5)
Ru1 N3 C1 N2 -174.2(3)
C18 N3 C1 Ru1 148.2(4)
N3 Ru1 C1 N1 -170.4(3)
C27 Ru1 C1 N1 -108.2(2)
C31 Ru1 C1 N1 -27.7(3)
C30 Ru1 C1 N1 17.2(4)
C26 Ru1 C1 N1 -67.2(2)
C28 Ru1 C1 N1 -147.2(2)
C29 Ru1 C1 N1 160.5(4)
Cl1 Ru1 C1 N1 94.1(2)
N1 Ru1 C1 N3 170.4(3)
C27 Ru1 C1 N3 62.2(2)
C31 Ru1 C1 N3 142.7(2)
C30 Ru1 C1 N3 -172.4(3)
C26 Ru1 C1 N3 103.3(2)
C28 Ru1 C1 N3 23.2(3)
C29 Ru1 C1 N3 -29.1(5)
Cl1 Ru1 C1 N3 -95.4(2)
N1 Ru1 C1 N2 -97(3)
N3 Ru1 C1 N2 92(3)
C27 Ru1 C1 N2 154(3)
C31 Ru1 C1 N2 -125(3)
C30 Ru1 C1 N2 -80(3)
C26 Ru1 C1 N2 -165(3)
C28 Ru1 C1 N2 115(3)
C29 Ru1 C1 N2 63(3)
Cl1 Ru1 C1 N2 -3(3)
N1 C1 N2 C10 -42.9(5)
N3 C1 N2 C10 140.0(4)
Ru1 C1 N2 C10 51(3)
C12 C11 C10 C15 0.0(6)
C12 C11 C10 N2 -177.1(3)
C1 N2 C10 C11 -33.3(5)
C1 N2 C10 C15 149.6(3)
C1 N3 C18 C19 -53.1(5)
Ru1 N3 C18 C19 79.5(4)
C1 N3 C18 C23 128.5(4)
Ru1 N3 C18 C23 -99.0(4)
C11 C10 C15 C14 0.0(6)
N2 C10 C15 C14 177.1(3)
C11 C10 C15 C16 -179.5(4)
N2 C10 C15 C16 -2.4(6)
C1 N1 C2 C7 145.9(4)
Ru1 N1 C2 C7 -59.6(5)
C1 N1 C2 C3 -40.7(5)
Ru1 N1 C2 C3 113.8(4)
C28 C29 C30 C31 -1.6(5)
C35 C29 C30 C31 -179.0(3)
Ru1 C29 C30 C31 -54.0(3)
C28 C29 C30 Ru1 52.4(3)
C35 C29 C30 Ru1 -124.9(3)
N1 Ru1 C30 C31 -53.2(3)
N3 Ru1 C30 C31 141.2(7)
C27 Ru1 C30 C31 66.6(2)
C26 Ru1 C30 C31 28.9(2)
C28 Ru1 C30 C31 103.8(3)
C29 Ru1 C30 C31 132.8(3)
Cl1 Ru1 C30 C31 -139.2(2)
C1 Ru1 C30 C31 -64.2(4)
N1 Ru1 C30 C29 174.0(2)
N3 Ru1 C30 C29 8.4(9)
C27 Ru1 C30 C29 -66.3(2)
C31 Ru1 C30 C29 -132.8(3)
C26 Ru1 C30 C29 -103.9(2)
C28 Ru1 C30 C29 -29.0(2)
Cl1 Ru1 C30 C29 88.0(2)
C1 Ru1 C30 C29 163.0(3)
C19 C18 C23 C22 -0.1(6)
N3 C18 C23 C22 178.4(3)
C19 C18 C23 C24 -178.6(4)
N3 C18 C23 C24 -0.2(6)
C10 C15 C14 C13 0.3(6)
C16 C15 C14 C13 179.8(4)
C20 C21 C22 C23 -1.1(6)
C25 C21 C22 C23 179.9(4)
C18 C23 C22 C21 0.8(6)
C24 C23 C22 C21 179.4(4)
C15 C14 C13 C12 -0.7(6)
C15 C14 C13 C17 178.5(4)
C23 C18 C19 C20 -0.3(6)
N3 C18 C19 C20 -178.8(3)
C22 C21 C20 C19 0.6(6)
C25 C21 C20 C19 179.7(4)
C18 C19 C20 C21 0.1(6)
C29 C30 C31 C26 1.6(5)
Ru1 C30 C31 C26 -53.3(3)
C29 C30 C31 Ru1 54.9(3)
N1 Ru1 C31 C30 139.5(2)
N3 Ru1 C31 C30 -168.7(2)
C27 Ru1 C31 C30 -103.2(3)
C26 Ru1 C31 C30 -133.6(3)
C28 Ru1 C31 C30 -65.6(2)
C29 Ru1 C31 C30 -29.1(2)
Cl1 Ru1 C31 C30 48.6(2)
C1 Ru1 C31 C30 153.6(2)
N1 Ru1 C31 C26 -86.9(2)
N3 Ru1 C31 C26 -35.1(4)
C27 Ru1 C31 C26 30.4(2)
C30 Ru1 C31 C26 133.6(3)
C28 Ru1 C31 C26 68.0(2)
C29 Ru1 C31 C26 104.5(3)
Cl1 Ru1 C31 C26 -177.82(19)
C1 Ru1 C31 C26 -72.8(3)
C30 C29 C28 C27 0.5(5)
C35 C29 C28 C27 177.8(3)
Ru1 C29 C28 C27 52.4(3)
C30 C29 C28 Ru1 -51.9(3)
C35 C29 C28 Ru1 125.4(3)
N1 Ru1 C28 C29 161.8(3)
N3 Ru1 C28 C29 -144.6(2)
C27 Ru1 C28 C29 133.5(3)
C31 Ru1 C28 C29 66.4(2)
C30 Ru1 C28 C29 29.6(2)
C26 Ru1 C28 C29 104.6(3)
Cl1 Ru1 C28 C29 -51.7(2)
C1 Ru1 C28 C29 -156.8(2)
N1 Ru1 C28 C27 28.3(4)
N3 Ru1 C28 C27 81.9(2)
C31 Ru1 C28 C27 -67.0(2)
C30 Ru1 C28 C27 -103.8(2)
C26 Ru1 C28 C27 -28.8(2)
C29 Ru1 C28 C27 -133.5(3)
Cl1 Ru1 C28 C27 174.82(19)
C1 Ru1 C28 C27 69.8(3)
C7 C2 C3 C4 3.4(6)
N1 C2 C3 C4 -170.4(4)
N1 C2 C7 C8 -11.8(6)
C3 C2 C7 C8 174.7(4)
N1 C2 C7 C6 171.1(3)
C3 C2 C7 C6 -2.4(6)
C30 C31 C26 C27 -0.4(5)
Ru1 C31 C26 C27 -53.9(3)
C30 C31 C26 C32 177.8(3)
Ru1 C31 C26 C32 124.3(3)
C30 C31 C26 Ru1 53.5(3)
C34 C32 C26 C27 20.9(6)
C33 C32 C26 C27 -104.2(5)
C34 C32 C26 C31 -157.2(4)
C33 C32 C26 C31 77.7(5)
C34 C32 C26 Ru1 -70.2(5)
C33 C32 C26 Ru1 164.8(4)
N1 Ru1 C26 C27 -130.5(2)
N3 Ru1 C26 C27 -68.6(3)
C31 Ru1 C26 C27 130.2(3)
C30 Ru1 C26 C27 102.1(3)
C28 Ru1 C26 C27 28.8(2)
C29 Ru1 C26 C27 64.9(2)
Cl1 Ru1 C26 C27 135.3(3)
C1 Ru1 C26 C27 -102.1(2)
N1 Ru1 C26 C31 99.3(2)
N3 Ru1 C26 C31 161.2(2)
C27 Ru1 C26 C31 -130.2(3)
C30 Ru1 C26 C31 -28.2(2)
C28 Ru1 C26 C31 -101.5(3)
C29 Ru1 C26 C31 -65.3(2)
Cl1 Ru1 C26 C31 5.1(4)
C1 Ru1 C26 C31 127.7(2)
N1 Ru1 C26 C32 -12.2(4)
N3 Ru1 C26 C32 49.7(4)
C27 Ru1 C26 C32 118.3(5)
C31 Ru1 C26 C32 -111.5(5)
C30 Ru1 C26 C32 -139.7(4)
C28 Ru1 C26 C32 147.0(4)
C29 Ru1 C26 C32 -176.8(4)
Cl1 Ru1 C26 C32 -106.5(4)
C1 Ru1 C26 C32 16.2(4)
C14 C13 C12 C11 0.7(6)
C17 C13 C12 C11 -178.5(4)
C10 C11 C12 C13 -0.4(6)
C4 C5 C6 C7 3.2(7)
C9 C5 C6 C7 -175.5(4)
C2 C7 C6 C5 -0.8(6)
C8 C7 C6 C5 -177.9(4)
C31 C26 C27 C28 -0.7(5)
C32 C26 C27 C28 -178.9(3)
Ru1 C26 C27 C28 -54.7(3)
C31 C26 C27 Ru1 54.0(3)
C32 C26 C27 Ru1 -124.1(4)
C29 C28 C27 C26 0.7(6)
Ru1 C28 C27 C26 54.4(3)
C29 C28 C27 Ru1 -53.7(3)
N1 Ru1 C27 C26 60.0(3)
N3 Ru1 C27 C26 121.3(2)
C31 Ru1 C27 C26 -30.7(2)
C30 Ru1 C27 C26 -67.6(2)
C28 Ru1 C27 C26 -133.2(3)
C29 Ru1 C27 C26 -105.0(3)
Cl1 Ru1 C27 C26 -143.6(2)
C1 Ru1 C27 C26 93.9(2)
N1 Ru1 C27 C28 -166.8(2)
N3 Ru1 C27 C28 -105.5(2)
C31 Ru1 C27 C28 102.4(2)
C30 Ru1 C27 C28 65.5(2)
C26 Ru1 C27 C28 133.2(3)
C29 Ru1 C27 C28 28.2(2)
Cl1 Ru1 C27 C28 -10.5(4)
C1 Ru1 C27 C28 -132.9(2)
C6 C5 C4 C3 -2.1(7)
C9 C5 C4 C3 176.5(4)
C2 C3 C4 C5 -1.2(7)
